data_7232023
loop_
_publ_author_name
'Wang, Wenbo'
'Wang, Ruiying'
'Ge, Yafang'
'Wu, Benlai'

_publ_section_title
;
 Color tuning and white light emission by codoping in isostructural
 homochiral lanthanide metal--organic frameworks
;
_journal_issue 73
_journal_name_full 'RSC Advances'
_journal_page_first 42100
_journal_paper_doi 10.1039/C8RA06793G
_journal_volume 8
_journal_year 2018
_chemical_absolute_configuration rm
_chemical_formula_moiety 'C24 H30 Gd2 N2 O16, 2(Cl), 5(H2 O)'
_chemical_formula_sum 'C24 H40 Cl2 Gd2 N2 O21'
_chemical_formula_weight 1077.98
_chemical_name_common 'C24 H40 Cl2 Gd2 N2 O21'
_space_group_crystal_system triclinic
_space_group_IT_number 1
_space_group_name_Hall 'P 1'
_space_group_name_H-M_alt 'P 1'
_symmetry_space_group_name_Hall 'P 1'
_symmetry_space_group_name_H-M 'P 1'
_atom_sites_solution_hydrogens mixed
_audit_creation_method SHELXL-2017/1
_audit_update_record
;
2018-07-01 deposited with the CCDC.
2018-12-13 downloaded from the CCDC.
;
_cell_angle_alpha 104.893(2)
_cell_angle_beta 93.675(2)
_cell_angle_gamma 110.003(2)
_cell_formula_units_Z 1
_cell_length_a 9.6682(6)
_cell_length_b 10.0302(6)
_cell_length_c 10.9110(7)
_cell_measurement_reflns_used 9597
_cell_measurement_temperature 293(2)
_cell_measurement_theta_max 27.63
_cell_measurement_theta_min 2.54
_cell_volume 947.30(10)
_computing_structure_refinement 'SHELXL-2017/1 (Sheldrick, 2017)'
_diffrn_ambient_temperature 293(2)
_diffrn_measured_fraction_theta_full 0.996
_diffrn_measured_fraction_theta_max 0.992
_diffrn_measurement_device_type 'Bruker APEX-II CCD'
_diffrn_measurement_method '\f and \w scans'
_diffrn_radiation_type MoK\a
_diffrn_radiation_wavelength 0.71073
_diffrn_reflns_av_R_equivalents 0.0219
_diffrn_reflns_av_unetI/netI 0.0194
_diffrn_reflns_Laue_measured_fraction_full 0.996
_diffrn_reflns_Laue_measured_fraction_max 0.992
_diffrn_reflns_limit_h_max 12
_diffrn_reflns_limit_h_min -12
_diffrn_reflns_limit_k_max 13
_diffrn_reflns_limit_k_min -12
_diffrn_reflns_limit_l_max 14
_diffrn_reflns_limit_l_min -14
_diffrn_reflns_number 35673
_diffrn_reflns_point_group_measured_fraction_full 0.994
_diffrn_reflns_point_group_measured_fraction_max 0.987
_diffrn_reflns_theta_full 25.242
_diffrn_reflns_theta_max 27.668
_diffrn_reflns_theta_min 3.241
_diffrn_source 'fine-focus sealed tube'
_exptl_absorpt_coefficient_mu 3.692
_exptl_absorpt_correction_T_max 0.502
_exptl_absorpt_correction_T_min 0.450
_exptl_absorpt_correction_type multi-scan
_exptl_absorpt_process_details CrysAlisPro
_exptl_crystal_colour colourless
_exptl_crystal_density_diffrn 1.890
_exptl_crystal_description block
_exptl_crystal_F_000 528
_exptl_crystal_size_max 0.22
_exptl_crystal_size_mid 0.20
_exptl_crystal_size_min 0.19
_refine_diff_density_max 0.668
_refine_diff_density_min -0.517
_refine_diff_density_rms 0.075
_refine_ls_abs_structure_details
;
 Flack x determined using 3995 quotients [(I+)-(I-)]/[(I+)+(I-)]
 (Parsons, Flack and Wagner, Acta Cryst. B69 (2013) 249-259).
;
_refine_ls_abs_structure_Flack 0.195(8)
_refine_ls_extinction_method none
_refine_ls_goodness_of_fit_ref 1.061
_refine_ls_hydrogen_treatment mixed
_refine_ls_matrix_type full
_refine_ls_number_parameters 438
_refine_ls_number_reflns 8750
_refine_ls_number_restraints 13
_refine_ls_restrained_S_all 1.061
_refine_ls_R_factor_all 0.0184
_refine_ls_R_factor_gt 0.0164
_refine_ls_shift/su_max 0.000
_refine_ls_shift/su_mean 0.000
_refine_ls_structure_factor_coef Fsqd
_refine_ls_weighting_details 'w=1/[\s^2^(Fo^2^)+(0.0254P)^2^+0.3668P] where P=(Fo^2^+2Fc^2^)/3'
_refine_ls_weighting_scheme calc
_refine_ls_wR_factor_gt 0.0427
_refine_ls_wR_factor_ref 0.0436
_reflns_Friedel_coverage 0.991
_reflns_Friedel_fraction_full 0.992
_reflns_Friedel_fraction_max 0.983
_reflns_number_gt 8280
_reflns_number_total 8750
_reflns_threshold_expression 'I > 2\s(I)'
_cod_data_source_file c8ra06793g2.cif
_cod_data_source_block I
_cod_database_code 7232023
_shelx_shelxl_version_number 2017/1
_shelx_space_group_comment
;
The symmetry employed for this shelxl refinement is uniquely defined
by the following loop, which should always be used as a source of
symmetry information in preference to the above space-group names.
They are only intended as comments.
;

loop_
_space_group_symop_operation_xyz
'x, y, z'

loop_
_atom_site_label
_atom_site_type_symbol
_atom_site_fract_x
_atom_site_fract_y
_atom_site_fract_z
_atom_site_U_iso_or_equiv
_atom_site_adp_type
_atom_site_occupancy
_atom_site_site_symmetry_order
_atom_site_calc_flag
_atom_site_refinement_flags_posn
_atom_site_refinement_flags_adp
Gd1 Gd 0.78236(2) 0.85920(2) 0.27339(2) 0.01776(11) Uani 1 1 d . .
Gd2 Gd 0.44894(2) 1.00627(2) 0.19815(2) 0.01798(11) Uani 1 1 d . .
Cl1 Cl 0.1281(4) 0.2033(4) 0.6740(4) 0.0475(7) Uani 1 1 d . .
Cl2 Cl 0.0834(5) 0.6528(4) 0.8030(3) 0.0603(11) Uani 1 1 d . .
O1 O 0.9326(8) 0.7412(8) 0.1466(8) 0.0265(18) Uani 1 1 d . .
O2 O 0.7618(9) 0.6015(9) 0.2292(9) 0.037(2) Uani 1 1 d . .
O3 O 0.6968(8) 0.0693(8) 0.1740(8) 0.0269(18) Uani 1 1 d . .
O4 O 0.9055(8) 0.0298(8) 0.1603(8) 0.0276(19) Uani 1 1 d . .
O5 O 1.6421(8) 0.7413(8) 0.0578(7) 0.0271(16) Uani 1 1 d . .
O6 O 1.4246(9) 0.7780(8) 0.0414(8) 0.0295(18) Uani 1 1 d . .
O7 O 1.0312(8) 0.9662(9) 0.3899(7) 0.0300(9) Uani 1 1 d D .
O8 O 0.7779(11) 0.8009(10) 0.4800(9) 0.0484(11) Uani 1 1 d D .
O9 O 0.3242(8) 0.8354(8) 0.3080(8) 0.0293(19) Uani 1 1 d . .
O10 O 0.5334(9) 0.7943(9) 0.2934(8) 0.032(2) Uani 1 1 d . .
O11 O 0.4723(10) 0.2622(9) 0.2430(10) 0.042(2) Uani 1 1 d . .
O12 O 0.2970(8) 0.1252(8) 0.3257(8) 0.0270(18) Uani 1 1 d . .
O13 O -0.1973(9) 0.0864(8) 0.4350(8) 0.0275(17) Uani 1 1 d . .
O14 O -0.4153(9) 0.1126(8) 0.4131(8) 0.0301(17) Uani 1 1 d . .
O15 O 0.1929(9) 0.9013(9) 0.0793(9) 0.036 Uani 1 1 d . .
O16 O 0.4527(12) 1.0623(12) -0.0029(9) 0.056 Uani 1 1 d D .
O17 O 1.3820(14) 1.0649(19) 0.6079(9) 0.148 Uani 1 1 d . .
O18 O 1.0484(7) 0.8074(6) 0.5950(5) 0.068 Uani 1 1 d . .
O19 O -0.1328(14) 0.8292(16) 0.8815(9) 0.122 Uani 1 1 d . .
O20 O -0.1887(10) 0.9759(9) 0.7265(6) 0.109 Uani 1 1 d . .
O21 O 0.5961(19) 1.0998(19) -0.2038(16) 0.229 Uani 1 1 d . U
N1 N 1.2878(10) 0.4950(10) -0.0985(8) 0.025 Uani 1 1 d . .
H1A H 1.244989 0.420344 -0.170449 0.030 Uiso 1 1 calc R U
H1B H 1.240814 0.558118 -0.093591 0.030 Uiso 1 1 calc R U
N2 N -0.0549(9) 0.3755(8) 0.5684(8) 0.0216(8) Uani 1 1 d . .
H2A H -0.010823 0.451194 0.639413 0.026 Uiso 1 1 calc R U
H2B H -0.010162 0.310668 0.564194 0.026 Uiso 1 1 calc R U
C1 C 0.8663(11) 0.6197(9) 0.1677(10) 0.020(2) Uani 1 1 d . .
C2 C 0.9178(11) 0.4899(11) 0.1264(10) 0.021(2) Uani 1 1 d . .
C3 C 0.8427(12) 0.3579(11) 0.1410(11) 0.022(2) Uani 1 1 d . .
H3 H 0.750904 0.340626 0.168612 0.027 Uiso 1 1 calc R U
C4 C 0.8985(10) 0.2473(10) 0.1160(10) 0.020(2) Uani 1 1 d . .
C5 C 0.8252(13) 0.1002(11) 0.1477(10) 0.021(2) Uani 1 1 d . .
C6 C 1.0384(10) 0.2754(11) 0.0709(10) 0.025(2) Uani 1 1 d . .
H6 H 1.077538 0.201011 0.055441 0.031 Uiso 1 1 calc R U
C7 C 1.1137(11) 0.4018(11) 0.0502(10) 0.020(2) Uani 1 1 d . .
C8 C 1.0567(12) 0.5167(11) 0.0833(11) 0.024(2) Uani 1 1 d . .
H8 H 1.111019 0.610294 0.076543 0.028 Uiso 1 1 calc R U
C9 C 1.2658(11) 0.4348(11) 0.0132(11) 0.024(2) Uani 1 1 d . .
H9A H 1.338821 0.505726 0.086872 0.029 Uiso 1 1 calc R U
H9B H 1.286121 0.344024 -0.006431 0.029 Uiso 1 1 calc R U
C10 C 1.4462(12) 0.5727(12) -0.1083(12) 0.030(3) Uani 1 1 d . .
H10 H 1.500514 0.507268 -0.103208 0.036 Uiso 1 1 calc R U
C11 C 1.5106(11) 0.7090(11) 0.0050(11) 0.022(2) Uani 1 1 d . .
C12 C 1.4555(7) 0.6043(8) -0.2358(6) 0.0520(16) Uani 1 1 d . .
H12A H 1.392503 0.517287 -0.303154 0.078 Uiso 1 1 calc R U
H12B H 1.556853 0.630635 -0.250799 0.078 Uiso 1 1 calc R U
H12C H 1.423236 0.684949 -0.234801 0.078 Uiso 1 1 calc R U
C13 C 0.4007(11) 0.7574(11) 0.3190(10) 0.020(2) Uani 1 1 d . .
C14 C 0.3340(11) 0.6255(10) 0.3602(10) 0.021(2) Uani 1 1 d . .
C15 C 0.3963(11) 0.5147(10) 0.3359(10) 0.019(2) Uani 1 1 d . .
H15 H 0.489437 0.532827 0.310701 0.022 Uiso 1 1 calc R U
C16 C 0.3103(12) 0.3721(10) 0.3514(10) 0.020(2) Uani 1 1 d . .
C17 C 0.3622(12) 0.2489(11) 0.3050(11) 0.026(2) Uani 1 1 d . .
C18 C 0.1769(12) 0.3490(11) 0.3944(11) 0.022(2) Uani 1 1 d . .
H18 H 0.124485 0.257716 0.406438 0.026 Uiso 1 1 calc R U
C19 C 0.1194(10) 0.4580(11) 0.4198(11) 0.023(2) Uani 1 1 d . .
C20 C 0.2004(11) 0.6022(9) 0.4033(9) 0.020(2) Uani 1 1 d . .
H20 H 0.162109 0.677156 0.421673 0.023 Uiso 1 1 calc R U
C21 C -0.0365(12) 0.4315(12) 0.4529(11) 0.027(2) Uani 1 1 d . .
H21A H -0.054107 0.523681 0.470186 0.032 Uiso 1 1 calc R U
H21B H -0.109954 0.359489 0.379936 0.032 Uiso 1 1 calc R U
C22 C -0.2177(10) 0.3015(11) 0.5762(11) 0.024(2) Uani 1 1 d . .
H22 H -0.221719 0.274187 0.656298 0.029 Uiso 1 1 calc R U
C23 C -0.2827(12) 0.1532(10) 0.4616(10) 0.022(2) Uani 1 1 d . .
C24 C -0.3039(6) 0.4009(6) 0.5806(7) 0.0528(18) Uani 1 1 d . .
H24A H -0.251149 0.494310 0.645154 0.079 Uiso 1 1 calc R U
H24B H -0.400579 0.354855 0.601186 0.079 Uiso 1 1 calc R U
H24C H -0.315430 0.417343 0.498311 0.079 Uiso 1 1 calc R U
H15A H 0.099(12) 0.865(14) 0.110(12) 0.079 Uiso 1 1 d . U
H7A H 1.098(13) 0.999(16) 0.372(14) 0.079 Uiso 1 1 d . U
H7B H 1.038(11) 1.031(6) 0.461(4) 0.079 Uiso 1 1 d D U
H15B H 0.173(12) 0.856(10) -0.006(9) 0.079 Uiso 1 1 d . U
H8A H 0.845(5) 0.803(8) 0.537(5) 0.079 Uiso 1 1 d D U
H16B H 0.438(10) 1.159(10) 0.011(8) 0.079 Uiso 1 1 d . U
H8B H 0.708(4) 0.830(6) 0.506(7) 0.079 Uiso 1 1 d D U
H16A H 0.435(10) 1.000(6) -0.078(3) 0.079 Uiso 1 1 d D U

loop_
_atom_site_aniso_label
_atom_site_aniso_U_11
_atom_site_aniso_U_22
_atom_site_aniso_U_33
_atom_site_aniso_U_23
_atom_site_aniso_U_13
_atom_site_aniso_U_12
Gd1 0.0147(2) 0.0112(2) 0.0278(3) 0.0062(2) 0.0069(2) 0.00450(18)
Gd2 0.0150(2) 0.0115(2) 0.0282(3) 0.0061(2) 0.0071(2) 0.00504(18)
Cl1 0.0539(13) 0.0335(12) 0.0431(15) -0.0030(10) -0.0106(10) 0.0153(10)
Cl2 0.088(2) 0.0495(17) 0.0372(15) -0.0118(13) -0.0233(14) 0.0421(17)
O1 0.021(4) 0.019(4) 0.046(5) 0.014(3) 0.015(4) 0.009(3)
O2 0.040(5) 0.023(4) 0.061(6) 0.021(4) 0.029(4) 0.018(4)
O3 0.017(4) 0.021(4) 0.043(5) 0.009(3) 0.015(4) 0.004(3)
O4 0.026(4) 0.017(4) 0.045(5) 0.015(3) 0.016(4) 0.008(3)
O5 0.017(3) 0.026(3) 0.033(4) 0.000(3) 0.004(3) 0.008(3)
O6 0.028(4) 0.024(4) 0.035(4) -0.001(3) 0.002(3) 0.015(3)
O7 0.0158(18) 0.0358(19) 0.033(2) 0.0074(15) 0.0113(15) 0.0041(15)
O8 0.060(3) 0.047(2) 0.051(3) 0.032(2) 0.009(2) 0.021(2)
O9 0.026(4) 0.022(4) 0.050(5) 0.021(4) 0.014(4) 0.013(3)
O10 0.025(4) 0.024(4) 0.044(5) 0.011(4) 0.015(4) 0.004(3)
O11 0.049(5) 0.023(4) 0.074(7) 0.025(4) 0.047(5) 0.023(4)
O12 0.025(4) 0.013(3) 0.046(5) 0.010(3) 0.013(4) 0.009(3)
O13 0.022(4) 0.019(3) 0.035(4) 0.000(3) 0.005(3) 0.006(3)
O14 0.021(4) 0.024(3) 0.039(4) 0.005(3) 0.005(3) 0.004(3)
O15 0.026 0.034 0.041 0.003 -0.007 0.009
O16 0.067 0.065 0.038 0.022 0.017 0.020
O17 0.123 0.299 0.066 0.089 0.062 0.099
O18 0.081 0.078 0.059 0.027 0.008 0.043
O19 0.136 0.236 0.086 0.079 0.051 0.151
O20 0.147 0.112 0.061 0.026 0.029 0.037
O21 0.229 0.235 0.225 0.070 0.040 0.084
N1 0.023 0.026 0.020 -0.001 0.001 0.009
N2 0.0140(17) 0.0116(16) 0.032(2) 0.0033(14) 0.0102(15) -0.0032(13)
C1 0.023(5) 0.009(4) 0.029(5) -0.001(3) 0.002(4) 0.012(4)
C2 0.019(5) 0.025(5) 0.023(4) 0.006(4) 0.011(4) 0.012(4)
C3 0.018(5) 0.019(4) 0.032(5) 0.006(4) 0.007(4) 0.009(4)
C4 0.015(4) 0.013(4) 0.028(5) 0.008(3) 0.008(4) -0.002(3)
C5 0.027(5) 0.010(4) 0.025(5) 0.008(3) 0.006(4) 0.003(3)
C6 0.016(4) 0.024(5) 0.044(6) 0.011(4) 0.008(4) 0.015(3)
C7 0.023(5) 0.016(4) 0.024(5) 0.002(3) 0.003(4) 0.014(4)
C8 0.022(5) 0.013(4) 0.034(5) 0.006(4) 0.004(4) 0.004(4)
C9 0.016(5) 0.022(5) 0.034(6) 0.008(4) 0.008(4) 0.006(4)
C10 0.030(5) 0.025(5) 0.039(6) 0.006(4) 0.016(4) 0.014(4)
C11 0.016(5) 0.021(5) 0.032(5) 0.015(4) 0.008(4) 0.004(4)
C12 0.043(3) 0.059(4) 0.036(3) 0.010(3) 0.017(3) -0.001(3)
C13 0.013(4) 0.016(4) 0.029(5) 0.002(3) 0.008(4) 0.004(3)
C14 0.026(5) 0.016(4) 0.025(5) 0.004(3) 0.005(4) 0.015(4)
C15 0.016(4) 0.015(4) 0.027(5) 0.010(4) 0.008(4) 0.005(3)
C16 0.026(5) 0.006(4) 0.031(5) 0.010(3) 0.004(4) 0.005(3)
C17 0.022(5) 0.027(5) 0.035(6) 0.019(4) 0.013(5) 0.007(4)
C18 0.025(5) 0.017(4) 0.031(5) 0.014(4) 0.014(4) 0.009(4)
C19 0.015(4) 0.019(4) 0.035(6) 0.015(4) 0.013(4) -0.001(3)
C20 0.027(4) 0.004(3) 0.024(4) 0.004(3) 0.010(3) 0.001(3)
C21 0.025(6) 0.023(5) 0.040(6) 0.017(5) 0.012(5) 0.010(4)
C22 0.013(4) 0.019(4) 0.025(5) -0.002(3) 0.008(3) -0.006(3)
C23 0.023(5) 0.013(4) 0.022(5) -0.004(3) 0.006(4) 0.004(4)
C24 0.029(3) 0.031(3) 0.085(5) -0.008(3) 0.020(3) 0.012(2)

loop_
_atom_type_symbol
_atom_type_description
_atom_type_scat_dispersion_real
_atom_type_scat_dispersion_imag
_atom_type_scat_source
C C 0.0033 0.0016 'International Tables Vol C Tables 4.2.6.8 and 6.1.1.4'
H H 0.0000 0.0000 'International Tables Vol C Tables 4.2.6.8 and 6.1.1.4'
N N 0.0061 0.0033 'International Tables Vol C Tables 4.2.6.8 and 6.1.1.4'
O O 0.0106 0.0060 'International Tables Vol C Tables 4.2.6.8 and 6.1.1.4'
Cl Cl 0.1484 0.1585 'International Tables Vol C Tables 4.2.6.8 and 6.1.1.4'
Gd Gd -0.1653 3.9035 'International Tables Vol C Tables 4.2.6.8 and 6.1.1.4'

loop_
_geom_angle_atom_site_label_1
_geom_angle_atom_site_label_2
_geom_angle_atom_site_label_3
_geom_angle
_geom_angle_site_symmetry_1
_geom_angle_site_symmetry_3
O10 Gd1 O7 144.3(3) . .
O10 Gd1 O4 123.9(3) . 1_565
O7 Gd1 O4 78.3(3) . 1_565
O10 Gd1 O5 73.6(3) . 1_455
O7 Gd1 O5 142.0(3) . 1_455
O4 Gd1 O5 77.3(3) 1_565 1_455
O10 Gd1 O13 82.0(3) . 1_665
O7 Gd1 O13 73.1(3) . 1_665
O4 Gd1 O13 82.7(3) 1_565 1_665
O5 Gd1 O13 131.2(3) 1_455 1_665
O10 Gd1 O2 91.3(3) . .
O7 Gd1 O2 95.9(3) . .
O4 Gd1 O2 126.6(3) 1_565 .
O5 Gd1 O2 76.3(3) 1_455 .
O13 Gd1 O2 146.8(3) 1_665 .
O10 Gd1 O1 136.0(3) . .
O7 Gd1 O1 72.4(3) . .
O4 Gd1 O1 75.3(2) 1_565 .
O5 Gd1 O1 73.5(3) 1_455 .
O13 Gd1 O1 142.0(3) 1_665 .
O2 Gd1 O1 53.0(3) . .
O10 Gd1 O8 77.4(3) . .
O7 Gd1 O8 71.6(3) . .
O4 Gd1 O8 146.2(3) 1_565 .
O5 Gd1 O8 136.4(3) 1_455 .
O13 Gd1 O8 74.3(3) 1_665 .
O2 Gd1 O8 72.5(3) . .
O1 Gd1 O8 108.8(3) . .
O10 Gd1 C1 114.6(3) . .
O7 Gd1 C1 83.1(3) . .
O4 Gd1 C1 101.4(3) 1_565 .
O5 Gd1 C1 73.8(3) 1_455 .
O13 Gd1 C1 154.5(3) 1_665 .
O2 Gd1 C1 26.3(3) . .
O1 Gd1 C1 26.7(3) . .
O8 Gd1 C1 90.0(3) . .
O10 Gd1 O3 77.4(2) . 1_565
O7 Gd1 O3 112.7(2) . 1_565
O4 Gd1 O3 47.4(2) 1_565 1_565
O5 Gd1 O3 68.8(2) 1_455 1_565
O13 Gd1 O3 64.9(3) 1_665 1_565
O2 Gd1 O3 145.1(3) . 1_565
O1 Gd1 O3 115.9(2) . 1_565
O8 Gd1 O3 134.3(3) . 1_565
C1 Gd1 O3 135.3(3) . 1_565
O10 Gd1 C5 101.4(3) . 1_565
O7 Gd1 C5 94.2(3) . 1_565
O4 Gd1 C5 23.3(3) 1_565 1_565
O5 Gd1 C5 73.3(3) 1_455 1_565
O13 Gd1 C5 71.1(3) 1_665 1_565
O2 Gd1 C5 141.9(3) . 1_565
O1 Gd1 C5 96.2(3) . 1_565
O8 Gd1 C5 145.1(3) . 1_565
C1 Gd1 C5 120.5(3) . 1_565
O3 Gd1 C5 24.2(3) 1_565 1_565
O3 Gd2 O9 124.8(3) 1_565 .
O3 Gd2 O14 75.4(3) 1_565 1_665
O9 Gd2 O14 75.8(3) . 1_665
O3 Gd2 O16 76.6(3) 1_565 .
O9 Gd2 O16 145.4(3) . .
O14 Gd2 O16 138.8(3) 1_665 .
O3 Gd2 O6 82.3(3) 1_565 1_455
O9 Gd2 O6 80.8(3) . 1_455
O14 Gd2 O6 129.0(3) 1_665 1_455
O16 Gd2 O6 75.4(3) . 1_455
O3 Gd2 O11 91.0(3) 1_565 1_565
O9 Gd2 O11 126.9(3) . 1_565
O14 Gd2 O11 78.1(3) 1_665 1_565
O16 Gd2 O11 72.8(3) . 1_565
O6 Gd2 O11 148.2(3) 1_455 1_565
O3 Gd2 O15 143.5(3) 1_565 .
O9 Gd2 O15 78.2(3) . .
O14 Gd2 O15 141.1(3) 1_665 .
O16 Gd2 O15 71.2(4) . .
O6 Gd2 O15 73.6(3) 1_455 .
O11 Gd2 O15 95.4(3) 1_565 .
O3 Gd2 O12 136.9(2) 1_565 1_565
O9 Gd2 O12 75.3(2) . 1_565
O14 Gd2 O12 74.2(3) 1_665 1_565
O16 Gd2 O12 108.7(3) . 1_565
O6 Gd2 O12 140.8(3) 1_455 1_565
O11 Gd2 O12 53.3(3) 1_565 1_565
O15 Gd2 O12 71.5(3) . 1_565
O3 Gd2 C17 115.4(3) 1_565 1_565
O9 Gd2 C17 101.4(3) . 1_565
O14 Gd2 C17 75.6(3) 1_665 1_565
O16 Gd2 C17 90.1(3) . 1_565
O6 Gd2 C17 154.2(3) 1_455 1_565
O11 Gd2 C17 26.8(3) 1_565 1_565
O15 Gd2 C17 81.7(3) . 1_565
O12 Gd2 C17 26.6(2) 1_565 1_565
O3 Gd2 O10 77.6(2) 1_565 .
O9 Gd2 O10 48.0(2) . .
O14 Gd2 O10 67.3(3) 1_665 .
O16 Gd2 O10 133.5(3) . .
O6 Gd2 O10 63.3(3) 1_455 .
O11 Gd2 O10 145.3(3) 1_565 .
O15 Gd2 O10 113.3(3) . .
O12 Gd2 O10 116.6(2) 1_565 .
C17 Gd2 O10 136.1(3) 1_565 .
O3 Gd2 C13 102.3(3) 1_565 .
O9 Gd2 C13 23.4(3) . .
O14 Gd2 C13 72.2(3) 1_665 .
O16 Gd2 C13 143.8(3) . .
O6 Gd2 C13 68.7(3) 1_455 .
O11 Gd2 C13 142.9(3) 1_565 .
O15 Gd2 C13 94.0(3) . .
O12 Gd2 C13 96.7(3) 1_565 .
C17 Gd2 C13 121.2(3) 1_565 .
O10 Gd2 C13 24.8(2) . .
C1 O1 Gd1 91.8(6) . .
C1 O2 Gd1 93.0(6) . .
C5 O3 Gd2 173.5(8) . 1_545
C5 O3 Gd1 81.2(6) . 1_545
Gd2 O3 Gd1 102.3(3) 1_545 1_545
C5 O4 Gd1 106.7(7) . 1_545
C11 O5 Gd1 136.0(7) . 1_655
C11 O6 Gd2 136.2(7) . 1_655
Gd1 O7 H7A 131(10) . .
Gd1 O7 H7B 111(6) . .
H7A O7 H7B 101(10) . .
Gd1 O8 H8A 134(4) . .
Gd1 O8 H8B 99(5) . .
H8A O8 H8B 118(7) . .
C13 O9 Gd2 108.4(7) . .
C13 O10 Gd1 172.6(9) . .
C13 O10 Gd2 82.6(7) . .
Gd1 O10 Gd2 102.7(3) . .
C17 O11 Gd2 95.3(6) . 1_545
C17 O12 Gd2 92.8(6) . 1_545
C23 O13 Gd1 134.1(7) . 1_445
C23 O14 Gd2 134.6(7) . 1_445
Gd2 O15 H15A 129(8) . .
Gd2 O15 H15B 121(7) . .
H15A O15 H15B 105(10) . .
Gd2 O16 H16B 108(5) . .
Gd2 O16 H16A 127(5) . .
H16B O16 H16A 122(7) . .
C10 N1 C9 114.9(9) . .
C10 N1 H1A 108.5 . .
C9 N1 H1A 108.5 . .
C10 N1 H1B 108.5 . .
C9 N1 H1B 108.5 . .
H1A N1 H1B 107.5 . .
C21 N2 C22 111.6(9) . .
C21 N2 H2A 109.3 . .
C22 N2 H2A 109.3 . .
C21 N2 H2B 109.3 . .
C22 N2 H2B 109.3 . .
H2A N2 H2B 108.0 . .
O2 C1 O1 122.2(8) . .
O2 C1 C2 116.3(9) . .
O1 C1 C2 121.3(9) . .
O2 C1 Gd1 60.8(5) . .
O1 C1 Gd1 61.5(5) . .
C2 C1 Gd1 173.2(7) . .
C3 C2 C8 119.9(9) . .
C3 C2 C1 121.7(9) . .
C8 C2 C1 118.0(9) . .
C2 C3 C4 121.0(10) . .
C2 C3 H3 119.5 . .
C4 C3 H3 119.5 . .
C3 C4 C6 118.5(9) . .
C3 C4 C5 122.6(9) . .
C6 C4 C5 118.6(9) . .
O4 C5 O3 124.1(10) . .
O4 C5 C4 116.9(10) . .
O3 C5 C4 118.4(9) . .
O4 C5 Gd1 50.0(5) . 1_545
O3 C5 Gd1 74.6(6) . 1_545
C4 C5 Gd1 160.1(7) . 1_545
C7 C6 C4 122.7(9) . .
C7 C6 H6 118.6 . .
C4 C6 H6 118.6 . .
C6 C7 C8 117.4(9) . .
C6 C7 C9 122.3(9) . .
C8 C7 C9 119.6(9) . .
C2 C8 C7 120.3(10) . .
C2 C8 H8 119.8 . .
C7 C8 H8 119.8 . .
N1 C9 C7 115.6(9) . .
N1 C9 H9A 108.4 . .
C7 C9 H9A 108.4 . .
N1 C9 H9B 108.4 . .
C7 C9 H9B 108.4 . .
H9A C9 H9B 107.4 . .
N1 C10 C11 107.8(9) . .
N1 C10 C12 110.0(9) . .
C11 C10 C12 113.7(8) . .
N1 C10 H10 108.4 . .
C11 C10 H10 108.4 . .
C12 C10 H10 108.4 . .
O5 C11 O6 126.3(10) . .
O5 C11 C10 117.0(9) . .
O6 C11 C10 116.6(9) . .
C10 C12 H12A 109.5 . .
C10 C12 H12B 109.5 . .
H12A C12 H12B 109.5 . .
C10 C12 H12C 109.5 . .
H12A C12 H12C 109.5 . .
H12B C12 H12C 109.5 . .
O9 C13 O10 120.1(10) . .
O9 C13 C14 118.7(9) . .
O10 C13 C14 121.2(9) . .
O9 C13 Gd2 48.2(5) . .
O10 C13 Gd2 72.6(6) . .
C14 C13 Gd2 163.7(7) . .
C20 C14 C15 121.4(9) . .
C20 C14 C13 118.8(9) . .
C15 C14 C13 119.0(9) . .
C14 C15 C16 117.8(10) . .
C14 C15 H15 121.1 . .
C16 C15 H15 121.1 . .
C18 C16 C15 120.6(9) . .
C18 C16 C17 121.2(9) . .
C15 C16 C17 117.8(9) . .
O12 C17 O11 118.4(10) . .
O12 C17 C16 119.8(9) . .
O11 C17 C16 121.8(9) . .
O12 C17 Gd2 60.6(5) . 1_545
O11 C17 Gd2 57.9(5) . 1_545
C16 C17 Gd2 175.8(8) . 1_545
C19 C18 C16 120.9(9) . .
C19 C18 H18 119.6 . .
C16 C18 H18 119.6 . .
C18 C19 C20 120.5(9) . .
C18 C19 C21 122.6(8) . .
C20 C19 C21 116.7(9) . .
C14 C20 C19 118.7(9) . .
C14 C20 H20 120.6 . .
C19 C20 H20 120.6 . .
N2 C21 C19 111.3(9) . .
N2 C21 H21A 109.4 . .
C19 C21 H21A 109.4 . .
N2 C21 H21B 109.4 . .
C19 C21 H21B 109.4 . .
H21A C21 H21B 108.0 . .
C24 C22 N2 113.4(8) . .
C24 C22 C23 113.9(8) . .
N2 C22 C23 107.0(8) . .
C24 C22 H22 107.4 . .
N2 C22 H22 107.4 . .
C23 C22 H22 107.4 . .
O13 C23 O14 127.3(9) . .
O13 C23 C22 115.8(9) . .
O14 C23 C22 116.7(9) . .
C22 C24 H24A 109.5 . .
C22 C24 H24B 109.5 . .
H24A C24 H24B 109.5 . .
C22 C24 H24C 109.5 . .
H24A C24 H24C 109.5 . .
H24B C24 H24C 109.5 . .

loop_
_geom_bond_atom_site_label_1
_geom_bond_atom_site_label_2
_geom_bond_distance
_geom_bond_site_symmetry_2
Gd1 O10 2.310(8) .
Gd1 O7 2.386(7) .
Gd1 O4 2.397(7) 1_565
Gd1 O5 2.416(8) 1_455
Gd1 O13 2.434(8) 1_665
Gd1 O2 2.439(7) .
Gd1 O1 2.453(7) .
Gd1 O8 2.469(8) .
Gd1 C1 2.791(8) .
Gd1 O3 2.925(8) 1_565
Gd1 C5 2.998(10) 1_565
Gd2 O3 2.311(7) 1_565
Gd2 O9 2.378(7) .
Gd2 O14 2.392(8) 1_665
Gd2 O16 2.400(9) .
Gd2 O6 2.406(8) 1_455
Gd2 O11 2.414(7) 1_565
Gd2 O15 2.454(8) .
Gd2 O12 2.475(7) 1_565
Gd2 C17 2.837(11) 1_565
Gd2 O10 2.913(9) .
Gd2 C13 3.027(11) .
O1 C1 1.256(11) .
O2 C1 1.236(13) .
O3 C5 1.244(13) .
O4 C5 1.238(13) .
O5 C11 1.258(13) .
O6 C11 1.274(13) .
O7 H7A 0.69(11) .
O7 H7B 0.8600(15) .
O8 H8A 0.8600(15) .
O8 H8B 0.8600(15) .
O9 C13 1.268(12) .
O10 C13 1.278(13) .
O11 C17 1.285(13) .
O12 C17 1.271(11) .
O13 C23 1.234(13) .
O14 C23 1.239(14) .
O15 H15A 0.97(10) .
O15 H15B 0.90(10) .
O16 H16B 1.00(9) .
O16 H16A 0.8600(15) .
N1 C10 1.487(14) .
N1 C9 1.490(14) .
N1 H1A 0.8900 .
N1 H1B 0.8900 .
N2 C21 1.504(14) .
N2 C22 1.512(11) .
N2 H2A 0.8900 .
N2 H2B 0.8900 .
C1 C2 1.522(12) .
C2 C3 1.331(14) .
C2 C8 1.412(15) .
C3 C4 1.367(14) .
C3 H3 0.9300 .
C4 C6 1.431(13) .
C4 C5 1.542(13) .
C6 C7 1.313(14) .
C6 H6 0.9300 .
C7 C8 1.418(13) .
C7 C9 1.499(14) .
C8 H8 0.9300 .
C9 H9A 0.9700 .
C9 H9B 0.9700 .
C10 C11 1.494(16) .
C10 C12 1.506(14) .
C10 H10 0.9800 .
C12 H12A 0.9600 .
C12 H12B 0.9600 .
C12 H12C 0.9600 .
C13 C14 1.459(14) .
C14 C20 1.368(14) .
C14 C15 1.412(13) .
C15 C16 1.448(12) .
C15 H15 0.9300 .
C16 C18 1.366(15) .
C16 C17 1.473(14) .
C18 C19 1.364(14) .
C18 H18 0.9300 .
C19 C20 1.454(12) .
C19 C21 1.523(14) .
C20 H20 0.9300 .
C21 H21A 0.9700 .
C21 H21B 0.9700 .
C22 C24 1.497(12) .
C22 C23 1.573(13) .
C22 H22 0.9800 .
C24 H24A 0.9600 .
C24 H24B 0.9600 .
C24 H24C 0.9600 .

loop_
_geom_hbond_atom_site_label_D
_geom_hbond_atom_site_label_H
_geom_hbond_atom_site_label_A
_geom_hbond_distance_DH
_geom_hbond_distance_HA
_geom_hbond_distance_DA
_geom_hbond_angle_DHA
_geom_hbond_site_symmetry_A
_geom_hbond_publ_flag
N2 H2B Cl1 0.89 2.41 3.209(10) 148.9 . yes
N2 H2A Cl2 0.89 2.19 3.071(9) 172.6 . yes
O8 H8A O18 0.8600(15) 2.01(3) 2.800(11) 152(6) . yes
N1 H1A Cl1 0.89 2.25 3.129(9) 168.6 1_654 yes
N1 H1B Cl2 0.89 2.41 3.210(10) 149.6 1_654 yes
O7 H7B Cl1 0.8600(15) 2.40(3) 3.234(9) 162(8) 1_665 yes
O7 H7A O12 0.69(11) 2.08(12) 2.764(10) 172(15) 1_665 yes
O15 H15B Cl2 0.90(10) 2.37(10) 3.216(9) 157(8) 1_554 yes
O15 H15A O1 0.97(10) 1.81(11) 2.744(11) 162(11) 1_455 yes

loop_
_geom_torsion_atom_site_label_1
_geom_torsion_atom_site_label_2
_geom_torsion_atom_site_label_3
_geom_torsion_atom_site_label_4
_geom_torsion
_geom_torsion_site_symmetry_1
_geom_torsion_site_symmetry_4
Gd1 O2 C1 O1 -2.9(11) . .
Gd1 O2 C1 C2 173.1(8) . .
Gd1 O1 C1 O2 2.8(11) . .
Gd1 O1 C1 C2 -172.9(8) . .
O2 C1 C2 C3 8.3(16) . .
O1 C1 C2 C3 -175.7(11) . .
O2 C1 C2 C8 -165.4(10) . .
O1 C1 C2 C8 10.5(15) . .
C8 C2 C3 C4 0.6(17) . .
C1 C2 C3 C4 -173.0(10) . .
C2 C3 C4 C6 -1.4(16) . .
C2 C3 C4 C5 172.2(10) . .
Gd1 O4 C5 O3 -9.1(13) 1_545 .
Gd1 O4 C5 C4 161.9(7) 1_545 .
Gd1 O3 C5 O4 7.2(11) 1_545 .
Gd1 O3 C5 C4 -163.6(9) 1_545 .
C3 C4 C5 O4 -157.7(11) . .
C6 C4 C5 O4 15.9(14) . .
C3 C4 C5 O3 13.8(16) . .
C6 C4 C5 O3 -172.6(11) . .
C3 C4 C5 Gd1 -113(2) . 1_545
C6 C4 C5 Gd1 60(2) . 1_545
C3 C4 C6 C7 -1.3(16) . .
C5 C4 C6 C7 -175.1(10) . .
C4 C6 C7 C8 4.4(16) . .
C4 C6 C7 C9 174.9(10) . .
C3 C2 C8 C7 2.7(17) . .
C1 C2 C8 C7 176.6(9) . .
C6 C7 C8 C2 -5.1(16) . .
C9 C7 C8 C2 -175.9(10) . .
C10 N1 C9 C7 160.8(9) . .
C6 C7 C9 N1 131.7(11) . .
C8 C7 C9 N1 -57.9(13) . .
C9 N1 C10 C11 -65.6(12) . .
C9 N1 C10 C12 170.0(8) . .
Gd1 O5 C11 O6 29.1(16) 1_655 .
Gd1 O5 C11 C10 -148.2(8) 1_655 .
Gd2 O6 C11 O5 8.4(17) 1_655 .
Gd2 O6 C11 C10 -174.4(7) 1_655 .
N1 C10 C11 O5 140.0(10) . .
C12 C10 C11 O5 -97.7(11) . .
N1 C10 C11 O6 -37.4(13) . .
C12 C10 C11 O6 84.8(11) . .
Gd2 O9 C13 O10 11.5(13) . .
Gd2 O9 C13 C14 -168.1(8) . .
Gd2 O10 C13 O9 -9.0(10) . .
Gd2 O10 C13 C14 170.6(10) . .
O9 C13 C14 C20 -9.3(15) . .
O10 C13 C14 C20 171.1(11) . .
Gd2 C13 C14 C20 -43(3) . .
O9 C13 C14 C15 160.9(10) . .
O10 C13 C14 C15 -18.7(16) . .
Gd2 C13 C14 C15 128(2) . .
C20 C14 C15 C16 3.3(15) . .
C13 C14 C15 C16 -166.7(9) . .
C14 C15 C16 C18 -3.2(16) . .
C14 C15 C16 C17 169.6(9) . .
Gd2 O12 C17 O11 -4.4(11) 1_545 .
Gd2 O12 C17 C16 175.2(9) 1_545 .
Gd2 O11 C17 O12 4.6(11) 1_545 .
Gd2 O11 C17 C16 -175.1(9) 1_545 .
C18 C16 C17 O12 -12.7(17) . .
C15 C16 C17 O12 174.5(10) . .
C18 C16 C17 O11 167.0(11) . .
C15 C16 C17 O11 -5.8(17) . .
C15 C16 C18 C19 2.0(17) . .
C17 C16 C18 C19 -170.6(11) . .
C16 C18 C19 C20 -0.8(17) . .
C16 C18 C19 C21 172.8(10) . .
C15 C14 C20 C19 -2.2(15) . .
C13 C14 C20 C19 167.8(9) . .
C18 C19 C20 C14 0.9(16) . .
C21 C19 C20 C14 -173.1(10) . .
C22 N2 C21 C19 -161.1(8) . .
C18 C19 C21 N2 57.2(14) . .
C20 C19 C21 N2 -129.0(10) . .
C21 N2 C22 C24 -57.6(10) . .
C21 N2 C22 C23 68.9(11) . .
Gd1 O13 C23 O14 5.3(18) 1_445 .
Gd1 O13 C23 C22 -179.0(7) 1_445 .
Gd2 O14 C23 O13 -44.8(17) 1_445 .
Gd2 O14 C23 C22 139.5(8) 1_445 .
C24 C22 C23 O13 162.7(9) . .
N2 C22 C23 O13 36.5(13) . .
C24 C22 C23 O14 -21.1(13) . .
N2 C22 C23 O14 -147.3(10) . .
